data_1549887
loop_
_publ_author_name
'Sung, Simon'
'Wang, Qingyang'
'Kr\"amer, Tobias'
'Young, Rowan D.'

_publ_section_title
;
 Synthesis and reactivity of a PC<sub>carbene</sub>P cobalt(i) complex:
 the missing link in the cobalt PXP pincer series (X = B, C, N).
;
_journal_issue 43
_journal_name_full 'Chemical science'
_journal_page_first 8234
_journal_page_last 8241
_journal_paper_doi 10.1039/c8sc02782j
_journal_volume 9
_journal_year 2018
_chemical_formula_moiety 'C75 H58 B1 Br1 Co1 F24 P4'
_chemical_formula_sum 'C75 H58 B Br Co F24 P4'
_chemical_formula_weight 1688.78
_space_group_IT_number 14
_space_group_name_Hall '-P 2ybc'
_space_group_name_H-M_alt 'P 1 21/c 1'
_symmetry_cell_setting monoclinic
_symmetry_space_group_name_Hall '-P 2ybc'
_symmetry_space_group_name_H-M 'P 1 21/c 1'
_atom_sites_solution_hydrogens difmap
_atom_sites_solution_primary direct
_audit_creation_date 2018-06-09
_audit_creation_method CRYSTALS_ver_14.61_build_6720
_audit_update_record
;
2018-06-10 deposited with the CCDC.
2018-09-06 downloaded from the CCDC.
;
_cell_angle_alpha 90
_cell_angle_beta 99.632(5)
_cell_angle_gamma 90
_cell_formula_units_Z 4
_cell_length_a 13.2806(16)
_cell_length_b 27.575(3)
_cell_length_c 20.326(2)
_cell_measurement_reflns_used 16572
_cell_measurement_temperature 100
_cell_measurement_theta_max 27.352
_cell_measurement_theta_min 2.145
_cell_volume 7338.7(14)
_computing_cell_refinement 'USER DEFINED CELL REFINEMENT'
_computing_data_collection 'USER DEFINED DATA COLLECTION'
_computing_data_reduction 'USER DEFINED DATA REDUCTION'
_computing_molecular_graphics 'CAMERON (Watkin et al., 1996)'
_computing_publication_material 'CRYSTALS (Betteridge et al., 2003)'
_computing_structure_refinement 'CRYSTALS (Betteridge et al., 2003)'
_computing_structure_solution 'SIR92 (Altomare et al., 1994)'
_diffrn_ambient_temperature 100
_diffrn_measured_fraction_theta_full 0.998
_diffrn_measured_fraction_theta_max 0.998
_diffrn_measurement_device Serial
_diffrn_measurement_device_type Unknown
_diffrn_measurement_method \w/2\q
_diffrn_radiation_monochromator graphite
_diffrn_radiation_type 'Mo K\a'
_diffrn_radiation_wavelength 0.71073
_diffrn_reflns_av_R_equivalents 0.134
_diffrn_reflns_limit_h_max 14
_diffrn_reflns_limit_h_min -17
_diffrn_reflns_limit_k_max 35
_diffrn_reflns_limit_k_min -32
_diffrn_reflns_limit_l_max 26
_diffrn_reflns_limit_l_min -26
_diffrn_reflns_number 83209
_diffrn_reflns_theta_full 27.352
_diffrn_reflns_theta_max 27.352
_diffrn_reflns_theta_min 2.145
_diffrn_standards_number 0
_exptl_absorpt_coefficient_mu 0.970
_exptl_absorpt_correction_T_max 0.7456
_exptl_absorpt_correction_T_min 0.6555
_exptl_absorpt_correction_type multi-scan
_exptl_absorpt_process_details 'Bruker SADABS'
_exptl_crystal_colour Orange
_exptl_crystal_density_diffrn 1.528
_exptl_crystal_density_method 'not measured'
_exptl_crystal_description plate
_exptl_crystal_F_000 3404
_exptl_crystal_size_max 0.144
_exptl_crystal_size_mid 0.074
_exptl_crystal_size_min 0.037
_refine_diff_density_max 1.75
_refine_diff_density_min -1.60
_refine_ls_extinction_method None
_refine_ls_goodness_of_fit_ref 1.0304
_refine_ls_hydrogen_treatment noref
_refine_ls_matrix_type full
_refine_ls_number_parameters 955
_refine_ls_number_reflns 16503
_refine_ls_number_restraints 522
_refine_ls_R_factor_all 0.1111
_refine_ls_R_factor_gt 0.0581
_refine_ls_shift/su_max 0.0014180
_refine_ls_shift/su_mean 0.0000384
_refine_ls_structure_factor_coef Fsqd
_refine_ls_weighting_details
;
 Method= Modified Sheldrick 
 w=1/[\s^2^(F^2^) + ( 0.03P)^2^ +12.17P] 
 ,where P=(max(Fo^2^,0) + 2Fc^2^)/3 
;
_refine_ls_weighting_scheme calc
_refine_ls_wR_factor_all 0.1324
_refine_ls_wR_factor_gt 0.1047
_refine_ls_wR_factor_ref 0.1313
_reflns_limit_h_max 16
_reflns_limit_h_min -17
_reflns_limit_k_max 35
_reflns_limit_k_min 0
_reflns_limit_l_max 26
_reflns_limit_l_min 0
_reflns_number_gt 10116
_reflns_number_total 16572
_reflns_threshold_expression I>2.0\s(I)
_oxford_diffrn_Wilson_B_factor 1.37
_oxford_diffrn_Wilson_scale 333.35
_oxford_refine_ls_r_factor_ref 0.1106
_oxford_refine_ls_scale 0.057758(7)
_oxford_reflns_number_all 16524
_oxford_structure_analysis_title Compound_5
_cod_data_source_file c8sc02782j3.cif
_cod_data_source_block global
_cod_depositor_comments 'Adding full bibliography for 1549887--1549897.cif.'
_cod_original_cell_volume 7338.9(15)
_cod_original_sg_symbol_H-M 'P 1 21/c 1 '
_cod_original_formula_sum 'C75 H58 B1 Br1 Co1 F24 P4'
_cod_database_code 1549887
_oxford_refine_reflns_threshold_expression_ref I>-3.0\s(I)

loop_
_symmetry_equiv_pos_as_xyz
x,y,z
-x,-y,-z
-x,y+1/2,-z+1/2
x,-y+1/2,z+1/2

loop_
_atom_site_label
_atom_site_type_symbol
_atom_site_fract_x
_atom_site_fract_y
_atom_site_fract_z
_atom_site_U_iso_or_equiv
_atom_site_occupancy
_atom_site_adp_type
_atom_site_refinement_flags_adp
Br1 Br 0.15388(4) 0.724619(17) 0.81129(2) 0.0230 1.0000 Uani .
Co1 Co 0.08539(4) 0.73089(2) 0.69339(2) 0.0130 1.0000 Uani .
P2 P 0.14298(8) 0.73201(4) 0.59647(5) 0.0135 1.0000 Uani .
C4 C 0.2808(3) 0.72179(15) 0.5966(2) 0.0176 1.0000 Uani .
C5 C 0.3274(4) 0.73812(16) 0.5440(2) 0.0230 1.0000 Uani .
C6 C 0.4312(4) 0.73182(18) 0.5448(2) 0.0295 1.0000 Uani .
C7 C 0.4909(4) 0.70917(18) 0.5990(2) 0.0293 1.0000 Uani .
C8 C 0.4449(4) 0.69173(18) 0.6514(2) 0.0278 1.0000 Uani .
C9 C 0.3407(4) 0.69850(16) 0.6502(2) 0.0218 1.0000 Uani .
C10 C 0.1159(3) 0.79381(14) 0.56695(19) 0.0137 1.0000 Uani .
C11 C 0.0908(3) 0.82602(14) 0.61466(19) 0.0133 1.0000 Uani .
C1 C 0.0963(3) 0.81020(14) 0.68889(18) 0.0131 1.0000 Uani .
P4 P 0.21862(9) 0.83257(4) 0.73542(5) 0.0170 1.0000 Uani .
C14 C 0.3249(3) 0.79330(16) 0.7306(2) 0.0208 1.0000 Uani .
C15 C 0.2179(4) 0.84273(16) 0.8234(2) 0.0230 1.0000 Uani .
C16 C 0.2608(4) 0.88899(16) 0.7021(2) 0.0247 1.0000 Uani .
C17 C 0.0075(3) 0.83381(15) 0.71615(18) 0.0146 1.0000 Uani .
C18 C 0.0077(3) 0.88204(15) 0.7398(2) 0.0181 1.0000 Uani .
C19 C -0.0800(4) 0.90394(15) 0.7555(2) 0.0176 1.0000 Uani .
C20 C -0.1706(4) 0.87778(16) 0.7491(2) 0.0219 1.0000 Uani .
C21 C -0.1732(3) 0.83030(16) 0.7278(2) 0.0202 1.0000 Uani .
C22 C -0.0852(3) 0.80855(15) 0.71092(19) 0.0150 1.0000 Uani .
P1 P -0.08479(9) 0.74683(4) 0.67884(5) 0.0140 1.0000 Uani .
C24 C -0.1722(3) 0.75147(15) 0.59844(19) 0.0153 1.0000 Uani .
C25 C -0.1972(3) 0.79706(15) 0.5694(2) 0.0191 1.0000 Uani .
C26 C -0.2635(4) 0.80044(17) 0.5083(2) 0.0245 1.0000 Uani .
C27 C -0.3060(4) 0.75916(17) 0.4762(2) 0.0234 1.0000 Uani .
C28 C -0.2815(4) 0.71405(17) 0.5036(2) 0.0234 1.0000 Uani .
C29 C -0.2135(3) 0.70994(16) 0.5639(2) 0.0195 1.0000 Uani .
C30 C -0.1584(3) 0.71512(15) 0.7348(2) 0.0163 1.0000 Uani .
C31 C -0.1241(3) 0.72172(16) 0.8040(2) 0.0193 1.0000 Uani .
C32 C -0.1699(4) 0.69695(17) 0.8507(2) 0.0242 1.0000 Uani .
C33 C -0.2510(4) 0.66507(17) 0.8305(2) 0.0266 1.0000 Uani .
C34 C -0.2846(4) 0.65835(18) 0.7626(2) 0.0297 1.0000 Uani .
C35 C -0.2395(4) 0.68292(17) 0.7151(2) 0.0230 1.0000 Uani .
C36 C 0.0591(3) 0.87308(15) 0.5928(2) 0.0185 1.0000 Uani .
C37 C 0.0533(4) 0.88690(15) 0.5267(2) 0.0214 1.0000 Uani .
C38 C 0.0778(4) 0.85407(16) 0.4798(2) 0.0211 1.0000 Uani .
C39 C 0.1100(3) 0.80750(16) 0.4995(2) 0.0192 1.0000 Uani .
C40 C 0.0863(3) 0.69526(15) 0.52500(18) 0.0155 1.0000 Uani .
C41 C -0.0103(3) 0.70765(16) 0.4887(2) 0.0191 1.0000 Uani .
C42 C -0.0580(4) 0.67796(18) 0.4371(2) 0.0247 1.0000 Uani .
C43 C -0.0094(4) 0.63561(18) 0.4224(2) 0.0280 1.0000 Uani .
C44 C 0.0855(4) 0.62319(16) 0.4570(2) 0.0263 1.0000 Uani .
C45 C 0.1341(4) 0.65290(16) 0.5080(2) 0.0210 1.0000 Uani .
P3 P 0.06667(9) 0.64896(4) 0.69440(5) 0.0169 1.0000 Uani .
C47 C -0.0238(4) 0.62098(16) 0.6274(2) 0.0220 1.0000 Uani .
C48 C 0.0228(4) 0.62240(16) 0.7668(2) 0.0255 1.0000 Uani .
C49 C 0.1810(4) 0.61244(16) 0.6927(2) 0.0215 1.0000 Uani .
F50 F 0.2001(2) 0.46522(10) 0.38412(12) 0.0286 1.0000 Uani U
C51 C 0.1746(3) 0.49706(15) 0.3337(2) 0.0196 1.0000 Uani U
F52 F 0.1938(2) 0.54155(9) 0.36178(13) 0.0326 1.0000 Uani U
F53 F 0.0724(2) 0.49407(10) 0.31517(13) 0.0314 1.0000 Uani U
C54 C 0.2328(3) 0.48883(15) 0.2780(2) 0.0177 1.0000 Uani U
C55 C 0.3393(3) 0.49252(15) 0.29136(19) 0.0171 1.0000 Uani U
C56 C 0.4010(3) 0.48344(14) 0.24309(19) 0.0157 1.0000 Uani U
C57 C 0.3475(4) 0.47182(15) 0.1790(2) 0.0187 1.0000 Uani U
C58 C 0.2415(4) 0.46907(16) 0.1645(2) 0.0212 1.0000 Uani U
C59 C 0.1824(3) 0.47706(15) 0.2140(2) 0.0200 1.0000 Uani U
C60 C 0.1876(5) 0.4595(2) 0.0950(2) 0.0379 1.0000 Uani U
F61 F 0.2435(2) 0.43490(12) 0.05784(13) 0.0457 1.0000 Uani U
F62 F 0.1044(3) 0.43019(17) 0.09480(17) 0.0782 1.0000 Uani U
F63 F 0.1541(3) 0.49837(14) 0.06300(15) 0.0757 1.0000 Uani U
B1 B 0.5254(4) 0.49338(18) 0.2575(2) 0.0177 1.0000 Uani U
C65 C 0.5810(3) 0.48100(14) 0.33445(19) 0.0157 1.0000 Uani U
C66 C 0.5401(3) 0.45099(15) 0.3797(2) 0.0168 1.0000 Uani U
C67 C 0.5912(3) 0.44299(15) 0.4450(2) 0.0169 1.0000 Uani U
C68 C 0.5426(4) 0.41448(16) 0.4943(2) 0.0230 1.0000 Uani U
F69 F 0.4544(2) 0.39327(11) 0.46818(13) 0.0362 1.0000 Uani U
F70 F 0.5233(3) 0.44218(11) 0.54514(13) 0.0437 1.0000 Uani U
F71 F 0.6043(2) 0.37870(11) 0.52303(14) 0.0408 1.0000 Uani U
C72 C 0.6873(4) 0.46320(16) 0.4669(2) 0.0203 1.0000 Uani U
C73 C 0.7312(3) 0.49129(16) 0.4224(2) 0.0190 1.0000 Uani U
C74 C 0.6783(3) 0.49982(15) 0.3578(2) 0.0177 1.0000 Uani U
C75 C 0.8327(4) 0.51491(18) 0.4444(2) 0.0268 1.0000 Uani U
F76 F 0.8873(2) 0.49462(12) 0.49845(14) 0.0454 1.0000 Uani U
F77 F 0.8232(2) 0.56186(11) 0.46027(17) 0.0508 1.0000 Uani U
F78 F 0.8915(2) 0.51465(13) 0.39613(14) 0.0447 1.0000 Uani U
C79 C 0.5348(3) 0.55147(15) 0.23975(19) 0.0145 1.0000 Uani U
C80 C 0.5167(3) 0.56622(15) 0.17219(19) 0.0172 1.0000 Uani U
C81 C 0.5222(4) 0.61413(16) 0.1527(2) 0.0217 1.0000 Uani U
C82 C 0.5468(3) 0.65066(15) 0.2005(2) 0.0201 1.0000 Uani U
C83 C 0.5625(3) 0.63752(15) 0.2672(2) 0.0171 1.0000 Uani U
C84 C 0.5559(3) 0.58885(15) 0.2866(2) 0.0169 1.0000 Uani U
C85 C 0.5922(4) 0.67477(16) 0.3209(2) 0.0229 1.0000 Uani U
F86 F 0.5279(2) 0.67525(10) 0.36589(13) 0.0347 1.0000 Uani U
F87 F 0.6862(2) 0.66674(11) 0.35588(14) 0.0384 1.0000 Uani U
F88 F 0.5928(3) 0.72012(10) 0.29691(14) 0.0433 1.0000 Uani U
C89 C 0.4979(5) 0.62673(19) 0.0802(2) 0.0400 1.0000 Uani U
F90 F 0.5426(3) 0.66730(11) 0.06483(14) 0.0474 1.0000 Uani U
F91 F 0.3965(3) 0.63633(17) 0.06133(16) 0.0769 1.0000 Uani U
F92 F 0.5186(4) 0.59266(13) 0.04030(15) 0.0787 1.0000 Uani U
C93 C 0.5870(3) 0.46157(15) 0.20805(19) 0.0145 1.0000 Uani U
C94 C 0.5590(3) 0.41399(15) 0.1876(2) 0.0171 1.0000 Uani U
C95 C 0.6119(3) 0.38744(15) 0.14561(19) 0.0173 1.0000 Uani U
C96 C 0.6966(3) 0.40733(15) 0.1226(2) 0.0189 1.0000 Uani U
C97 C 0.7266(3) 0.45398(15) 0.14352(19) 0.0182 1.0000 Uani U
C98 C 0.6730(3) 0.48017(15) 0.1851(2) 0.0169 1.0000 Uani U
C99 C 0.8170(4) 0.47821(16) 0.1213(2) 0.0239 1.0000 Uani U
F100 F 0.7925(2) 0.52068(10) 0.09115(15) 0.0399 1.0000 Uani U
F101 F 0.8911(2) 0.48903(11) 0.17422(14) 0.0373 1.0000 Uani U
F102 F 0.8626(2) 0.45113(11) 0.08092(16) 0.0449 1.0000 Uani U
C103 C 0.5727(4) 0.33793(16) 0.1243(2) 0.0219 1.0000 Uani U
F104 F 0.5729(2) 0.30758(9) 0.17646(12) 0.0313 1.0000 Uani U
F105 F 0.4744(2) 0.33975(10) 0.09261(13) 0.0340 1.0000 Uani U
F106 F 0.6261(2) 0.31606(9) 0.08194(12) 0.0301 1.0000 Uani U
H51 H 0.2879 0.7544 0.5065 0.0303 1.0000 Uiso .
H61 H 0.4622 0.7432 0.5083 0.0363 1.0000 Uiso .
H71 H 0.5635 0.7059 0.6004 0.0364 1.0000 Uiso .
H81 H 0.4851 0.6752 0.6888 0.0349 1.0000 Uiso .
H91 H 0.3099 0.6872 0.6867 0.0265 1.0000 Uiso .
H142 H 0.3847 0.8067 0.7580 0.0332 1.0000 Uiso .
H141 H 0.3113 0.7611 0.7462 0.0334 1.0000 Uiso .
H143 H 0.3367 0.7918 0.6845 0.0333 1.0000 Uiso .
H153 H 0.2757 0.8272 0.8503 0.0362 1.0000 Uiso .
H152 H 0.2198 0.8766 0.8337 0.0357 1.0000 Uiso .
H151 H 0.1570 0.8295 0.8365 0.0359 1.0000 Uiso .
H163 H 0.3267 0.8981 0.7274 0.0390 1.0000 Uiso .
H162 H 0.2129 0.9149 0.7047 0.0391 1.0000 Uiso .
H161 H 0.2677 0.8845 0.6552 0.0393 1.0000 Uiso .
H181 H 0.0702 0.9004 0.7446 0.0232 1.0000 Uiso .
H191 H -0.0769 0.9370 0.7704 0.0220 1.0000 Uiso .
H201 H -0.2299 0.8931 0.7598 0.0269 1.0000 Uiso .
H211 H -0.2349 0.8119 0.7233 0.0255 1.0000 Uiso .
H251 H -0.1687 0.8261 0.5910 0.0232 1.0000 Uiso .
H261 H -0.2782 0.8315 0.4890 0.0311 1.0000 Uiso .
H271 H -0.3517 0.7619 0.4350 0.0280 1.0000 Uiso .
H281 H -0.3105 0.6854 0.4819 0.0289 1.0000 Uiso .
H291 H -0.1940 0.6786 0.5818 0.0246 1.0000 Uiso .
H311 H -0.0687 0.7436 0.8188 0.0254 1.0000 Uiso .
H321 H -0.1458 0.7017 0.8970 0.0300 1.0000 Uiso .
H331 H -0.2830 0.6476 0.8630 0.0329 1.0000 Uiso .
H341 H -0.3397 0.6360 0.7488 0.0375 1.0000 Uiso .
H351 H -0.2645 0.6778 0.6685 0.0282 1.0000 Uiso .
H361 H 0.0402 0.8956 0.6239 0.0233 1.0000 Uiso .
H371 H 0.0325 0.9188 0.5132 0.0263 1.0000 Uiso .
H381 H 0.0718 0.8632 0.4341 0.0252 1.0000 Uiso .
H391 H 0.1281 0.7846 0.4672 0.0243 1.0000 Uiso .
H411 H -0.0436 0.7364 0.5004 0.0233 1.0000 Uiso .
H421 H -0.1239 0.6866 0.4123 0.0313 1.0000 Uiso .
H431 H -0.0431 0.6145 0.3881 0.0351 1.0000 Uiso .
H441 H 0.1174 0.5940 0.4459 0.0318 1.0000 Uiso .
H451 H 0.1998 0.6436 0.5322 0.0272 1.0000 Uiso .
H473 H -0.0212 0.6368 0.5855 0.0352 1.0000 Uiso .
H472 H -0.0920 0.6237 0.6380 0.0349 1.0000 Uiso .
H471 H -0.0074 0.5869 0.6238 0.0352 1.0000 Uiso .
H483 H 0.0728 0.6276 0.8060 0.0407 1.0000 Uiso .
H482 H -0.0412 0.6372 0.7734 0.0412 1.0000 Uiso .
H481 H 0.0126 0.5884 0.7597 0.0409 1.0000 Uiso .
H491 H 0.2351 0.6200 0.7294 0.0344 1.0000 Uiso .
H493 H 0.2078 0.6166 0.6507 0.0341 1.0000 Uiso .
H492 H 0.1637 0.5783 0.6966 0.0339 1.0000 Uiso .
H551 H 0.3710 0.5016 0.3354 0.0224 1.0000 Uiso .
H571 H 0.3846 0.4657 0.1437 0.0235 1.0000 Uiso .
H591 H 0.1093 0.4748 0.2049 0.0263 1.0000 Uiso .
H661 H 0.4761 0.4355 0.3660 0.0225 1.0000 Uiso .
H721 H 0.7228 0.4582 0.5112 0.0245 1.0000 Uiso .
H741 H 0.7104 0.5193 0.3278 0.0234 1.0000 Uiso .
H801 H 0.4992 0.5417 0.1381 0.0217 1.0000 Uiso .
H821 H 0.5537 0.6833 0.1880 0.0274 1.0000 Uiso .
H841 H 0.5674 0.5812 0.3330 0.0209 1.0000 Uiso .
H941 H 0.5024 0.3991 0.2032 0.0222 1.0000 Uiso .
H961 H 0.7320 0.3898 0.0926 0.0252 1.0000 Uiso .
H981 H 0.6962 0.5120 0.1981 0.0226 1.0000 Uiso .

loop_
_atom_site_aniso_label
_atom_site_aniso_U_11
_atom_site_aniso_U_22
_atom_site_aniso_U_33
_atom_site_aniso_U_23
_atom_site_aniso_U_13
_atom_site_aniso_U_12
Br1 0.0261(3) 0.0271(2) 0.01451(19) 0.00236(19) -0.00077(17) -0.0043(2)
Co1 0.0136(3) 0.0129(3) 0.0126(2) 0.0008(2) 0.0022(2) 0.0006(2)
P2 0.0154(6) 0.0114(5) 0.0142(5) -0.0008(4) 0.0040(4) -0.0004(4)
C4 0.018(2) 0.017(2) 0.019(2) 0.0016(18) 0.0070(17) -0.0009(18)
C5 0.016(3) 0.026(3) 0.028(2) -0.000(2) 0.0068(19) 0.001(2)
C6 0.027(3) 0.030(3) 0.035(3) -0.001(2) 0.014(2) 0.001(2)
C7 0.017(3) 0.034(3) 0.038(3) -0.002(2) 0.007(2) 0.002(2)
C8 0.020(3) 0.028(3) 0.034(3) 0.001(2) 0.003(2) 0.006(2)
C9 0.023(3) 0.017(2) 0.025(2) 0.0028(19) 0.0038(19) 0.0006(19)
C10 0.013(2) 0.0115(19) 0.0169(19) -0.0010(16) 0.0022(16) -0.0010(16)
C11 0.011(2) 0.014(2) 0.0153(19) 0.0004(16) 0.0033(16) -0.0020(17)
C1 0.014(2) 0.0123(19) 0.0130(18) -0.0001(16) 0.0019(16) 0.0008(17)
P4 0.0141(6) 0.0172(6) 0.0195(5) -0.0036(5) 0.0017(4) -0.0018(5)
C14 0.011(2) 0.022(2) 0.028(2) -0.0014(19) 0.0000(18) -0.0012(18)
C15 0.020(3) 0.026(2) 0.022(2) -0.0058(19) 0.0006(19) -0.001(2)
C16 0.021(3) 0.016(2) 0.036(3) -0.002(2) 0.003(2) -0.0062(19)
C17 0.018(2) 0.016(2) 0.0103(18) -0.0003(16) 0.0029(16) 0.0003(18)
C18 0.019(3) 0.018(2) 0.017(2) -0.0016(17) 0.0032(18) -0.0009(19)
C19 0.024(3) 0.012(2) 0.017(2) -0.0005(17) 0.0033(18) 0.0022(18)
C20 0.017(3) 0.024(2) 0.026(2) 0.0013(19) 0.0061(19) 0.0093(19)
C21 0.016(2) 0.023(2) 0.022(2) -0.0007(19) 0.0043(18) 0.0017(19)
C22 0.014(2) 0.017(2) 0.0146(19) 0.0021(17) 0.0031(16) 0.0004(17)
P1 0.0122(6) 0.0142(5) 0.0158(5) 0.0009(4) 0.0026(4) -0.0012(4)
C24 0.010(2) 0.020(2) 0.0172(19) -0.0013(18) 0.0062(16) -0.0000(17)
C25 0.019(3) 0.018(2) 0.021(2) 0.0014(18) 0.0043(18) 0.0014(18)
C26 0.027(3) 0.028(3) 0.018(2) 0.0075(19) 0.0045(19) 0.003(2)
C27 0.018(3) 0.033(3) 0.019(2) 0.0043(19) 0.0018(18) 0.001(2)
C28 0.023(3) 0.027(3) 0.019(2) -0.0027(19) 0.0037(19) -0.002(2)
C29 0.018(3) 0.025(2) 0.017(2) 0.0041(18) 0.0052(18) -0.0001(19)
C30 0.009(2) 0.018(2) 0.024(2) 0.0039(18) 0.0072(17) -0.0008(17)
C31 0.017(2) 0.021(2) 0.020(2) -0.0015(18) 0.0041(18) -0.0019(19)
C32 0.027(3) 0.025(2) 0.023(2) 0.001(2) 0.011(2) 0.001(2)
C33 0.025(3) 0.030(3) 0.028(2) 0.008(2) 0.014(2) -0.004(2)
C34 0.021(3) 0.032(3) 0.037(3) 0.007(2) 0.006(2) -0.007(2)
C35 0.020(3) 0.028(3) 0.021(2) 0.0052(19) 0.0007(19) -0.002(2)
C36 0.021(3) 0.011(2) 0.024(2) -0.0016(17) 0.0044(18) 0.0002(18)
C37 0.027(3) 0.014(2) 0.023(2) 0.0051(18) 0.0037(19) 0.0022(19)
C38 0.023(3) 0.021(2) 0.020(2) 0.0079(19) 0.0050(19) -0.0025(19)
C39 0.020(3) 0.020(2) 0.018(2) -0.0022(18) 0.0049(18) -0.0031(19)
C40 0.022(3) 0.014(2) 0.0122(18) 0.0019(16) 0.0063(17) -0.0026(18)
C41 0.018(3) 0.022(2) 0.017(2) 0.0032(18) 0.0053(18) -0.0001(19)
C42 0.022(3) 0.033(3) 0.018(2) 0.001(2) 0.0019(19) -0.008(2)
C43 0.036(3) 0.029(3) 0.020(2) -0.007(2) 0.006(2) -0.013(2)
C44 0.039(3) 0.018(2) 0.024(2) -0.0049(19) 0.013(2) -0.002(2)
C45 0.025(3) 0.020(2) 0.019(2) -0.0019(18) 0.0070(18) -0.0013(19)
P3 0.0213(7) 0.0135(5) 0.0161(5) 0.0018(4) 0.0037(5) 0.0002(5)
C47 0.020(3) 0.020(2) 0.025(2) 0.0021(19) 0.0025(19) -0.0051(19)
C48 0.037(3) 0.019(2) 0.022(2) 0.0046(19) 0.011(2) 0.002(2)
C49 0.022(3) 0.018(2) 0.024(2) 0.0047(19) 0.0026(19) 0.0024(19)
F50 0.0309(16) 0.0317(13) 0.0262(12) 0.0094(11) 0.0132(11) 0.0038(12)
C51 0.0178(13) 0.0174(15) 0.0248(15) 0.0020(11) 0.0074(13) -0.0038(17)
F52 0.0410(18) 0.0221(12) 0.0401(15) -0.0098(11) 0.0226(13) -0.0043(12)
F53 0.0165(11) 0.0441(17) 0.0352(14) 0.0012(13) 0.0087(10) 0.0024(12)
C54 0.0186(13) 0.0130(19) 0.0225(12) 0.0034(14) 0.0064(11) 0.0012(17)
C55 0.0188(13) 0.016(2) 0.0169(16) 0.0012(16) 0.0042(12) 0.0016(17)
C56 0.0176(12) 0.0107(18) 0.0195(15) -0.0001(16) 0.0051(9) 0.0000(14)
C57 0.0230(14) 0.016(2) 0.0180(15) 0.0001(16) 0.0049(12) -0.0004(18)
C58 0.0234(15) 0.020(2) 0.0198(11) -0.0003(13) 0.0013(10) 0.0003(17)
C59 0.0203(19) 0.015(2) 0.0248(14) 0.0022(17) 0.0040(12) -0.0011(18)
C60 0.043(2) 0.044(2) 0.0219(15) -0.0043(15) -0.0068(13) 0.0074(14)
F61 0.0484(19) 0.063(2) 0.0221(13) -0.0141(13) -0.0059(12) 0.0084(15)
F62 0.050(2) 0.134(3) 0.046(2) -0.026(2) -0.0041(16) -0.036(2)
F63 0.113(3) 0.0647(19) 0.0345(15) -0.0035(14) -0.0300(17) 0.0417(17)
B1 0.0184(13) 0.0181(12) 0.0173(14) -0.0002(11) 0.0055(11) -0.0013(17)
C65 0.0179(17) 0.0126(18) 0.0173(12) -0.0025(12) 0.0053(11) 0.0024(14)
C66 0.019(2) 0.012(2) 0.0189(14) -0.0022(14) 0.0042(13) -0.0009(15)
C67 0.0210(19) 0.0118(18) 0.0185(13) -0.0014(13) 0.0053(11) 0.0019(14)
C68 0.025(2) 0.022(2) 0.0222(16) 0.0036(10) 0.0061(13) -0.0004(12)
F69 0.0300(15) 0.0430(17) 0.0357(15) 0.0114(12) 0.0054(12) -0.0134(12)
F70 0.068(2) 0.0387(17) 0.0317(14) -0.0038(12) 0.0303(14) -0.0089(14)
F71 0.0391(17) 0.0366(16) 0.0468(17) 0.0248(13) 0.0075(13) 0.0056(13)
C72 0.0212(19) 0.022(2) 0.0174(17) 0.0040(15) 0.0008(14) 0.0007(16)
C73 0.0161(16) 0.022(2) 0.0187(15) 0.0005(15) 0.0032(11) 0.0011(14)
C74 0.0181(19) 0.017(2) 0.0182(15) 0.0020(16) 0.0050(12) 0.0003(16)
C75 0.0157(19) 0.0360(16) 0.0279(19) 0.0053(16) 0.0008(10) -0.0017(16)
F76 0.0253(17) 0.070(2) 0.0349(14) 0.0167(15) -0.0108(12) -0.0095(15)
F77 0.038(2) 0.0375(14) 0.075(2) -0.0113(14) 0.0023(16) -0.0150(13)
F78 0.0221(16) 0.080(2) 0.0331(14) -0.0000(14) 0.0068(11) -0.0169(15)
C79 0.009(2) 0.0177(11) 0.0179(13) -0.0001(9) 0.0065(16) 0.0004(13)
C80 0.016(2) 0.0175(14) 0.0172(13) -0.0005(12) 0.0017(17) 0.0009(18)
C81 0.024(2) 0.0198(15) 0.0221(10) 0.0033(9) 0.0073(15) -0.0017(18)
C82 0.016(2) 0.0169(16) 0.0284(13) 0.0015(11) 0.0069(18) 0.0021(18)
C83 0.008(2) 0.0184(12) 0.0253(12) -0.0036(11) 0.0042(14) 0.0003(16)
C84 0.013(2) 0.0192(12) 0.0186(15) -0.0013(11) 0.0020(17) 0.0036(17)
C85 0.0155(16) 0.0214(13) 0.0313(18) -0.0074(12) 0.0022(10) 0.0016(18)
F86 0.0287(15) 0.0419(17) 0.0351(14) -0.0213(12) 0.0105(11) -0.0031(13)
F87 0.0206(13) 0.0500(18) 0.0399(16) -0.0214(13) -0.0084(11) 0.0042(13)
F88 0.063(2) 0.0194(12) 0.0447(17) -0.0086(11) 0.0010(14) -0.0078(13)
C89 0.070(2) 0.0248(18) 0.0245(13) 0.0096(12) 0.005(2) 0.0053(17)
F90 0.066(2) 0.0470(16) 0.0309(15) 0.0167(13) 0.0121(15) -0.0082(16)
F91 0.0574(18) 0.123(3) 0.0441(19) 0.043(2) -0.0100(16) -0.0151(18)
F92 0.167(3) 0.0466(17) 0.0240(12) -0.0006(13) 0.0193(19) 0.014(2)
C93 0.0136(17) 0.0159(14) 0.0133(15) 0.0011(13) -0.0003(13) 0.0008(13)
C94 0.018(2) 0.0161(15) 0.0177(19) 0.0009(14) 0.0031(15) -0.0005(14)
C95 0.0181(19) 0.0165(13) 0.0157(18) 0.0006(12) -0.0017(13) 0.0044(12)
C96 0.023(2) 0.0181(16) 0.0166(19) -0.0004(15) 0.0047(15) 0.0060(14)
C97 0.0204(18) 0.0200(16) 0.0148(19) 0.0004(13) 0.0047(13) 0.0021(13)
C98 0.016(2) 0.0163(18) 0.0187(19) -0.0018(15) 0.0035(14) -0.0006(14)
C99 0.024(2) 0.0196(16) 0.031(2) 0.0002(13) 0.0130(11) 0.0039(13)
F100 0.042(2) 0.0316(14) 0.0514(17) 0.0196(13) 0.0220(14) 0.0066(13)
F101 0.0247(16) 0.0398(17) 0.0473(15) 0.0006(12) 0.0058(11) -0.0080(13)
F102 0.048(2) 0.0339(15) 0.0642(18) -0.0161(14) 0.0424(15) -0.0079(14)
C103 0.0253(16) 0.0184(16) 0.0211(18) -0.0014(11) 0.0010(13) 0.0023(14)
F104 0.0464(19) 0.0187(13) 0.0296(12) 0.0023(10) 0.0083(11) -0.0022(12)
F105 0.0267(13) 0.0286(15) 0.0426(15) -0.0091(12) -0.0060(11) -0.0016(11)
F106 0.0377(16) 0.0245(14) 0.0288(13) -0.0115(11) 0.0072(11) 0.0000(12)

loop_
_atom_type_symbol
_atom_type_scat_dispersion_real
_atom_type_scat_dispersion_imag
_atom_type_scat_Cromer_Mann_a1
_atom_type_scat_Cromer_Mann_b1
_atom_type_scat_Cromer_Mann_a2
_atom_type_scat_Cromer_Mann_b2
_atom_type_scat_Cromer_Mann_a3
_atom_type_scat_Cromer_Mann_b3
_atom_type_scat_Cromer_Mann_a4
_atom_type_scat_Cromer_Mann_b4
_atom_type_scat_Cromer_Mann_c
_atom_type_scat_source
C 0.0033 0.0016 2.3100 20.8439 1.0200 10.2075 1.5886 0.5687 0.8650 51.6512 0.2156 'International Tables Vol C 4.2.6.8 and 6.1.1.4'
H 0.0000 0.0000 0.4930 10.5109 0.3229 26.1257 0.1402 3.1424 0.0408 57.7998 0.0030 'International Tables Vol C 4.2.6.8 and 6.1.1.4'
B 0.0013 0.0007 2.0545 23.2185 1.3326 1.0210 1.0979 60.3498 0.7068 0.1403 -0.1932 'International Tables Vol C 4.2.6.8 and 6.1.1.4'
F 0.0171 0.0103 3.5392 10.2825 2.6412 4.2944 1.5170 0.2615 1.0243 26.1476 0.2776 'International Tables Vol C 4.2.6.8 and 6.1.1.4'
P 0.1023 0.0942 6.4345 1.9067 4.1791 27.1570 1.7800 0.5260 1.4908 68.1645 1.1149 'International Tables Vol C 4.2.6.8 and 6.1.1.4'
Co 0.3494 0.9721 12.2841 4.2791 7.3409 0.2784 4.0034 13.5359 2.3488 71.1692 1.0118 'International Tables Vol C 4.2.6.8 and 6.1.1.4'
Br -0.2901 2.4595 17.1789 2.1723 5.2358 16.5796 5.6377 0.2609 3.9851 41.4328 2.9557 'International Tables Vol C 4.2.6.8 and 6.1.1.4'

loop_
_geom_angle_atom_site_label_1
_geom_angle_atom_site_label_2
_geom_angle_atom_site_label_3
_geom_angle
_geom_angle_publ_flag
Br1 Co1 P2 138.36(4) yes
Br1 Co1 C1 95.50(10) yes
P2 Co1 C1 85.10(11) yes
Br1 Co1 P1 110.06(4) yes
P2 Co1 P1 111.29(4) yes
C1 Co1 P1 82.70(11) yes
Br1 Co1 P3 86.77(3) yes
P2 Co1 P3 94.36(4) yes
C1 Co1 P3 177.15(11) yes
P1 Co1 P3 94.91(5) yes
Co1 P2 C4 118.82(13) yes
Co1 P2 C10 103.06(14) yes
C4 P2 C10 106.45(19) yes
Co1 P2 C40 122.55(14) yes
C4 P2 C40 101.10(19) yes
C10 P2 C40 102.97(18) yes
P2 C4 C5 121.0(3) yes
P2 C4 C9 120.4(3) yes
C5 C4 C9 118.6(4) yes
C4 C5 C6 121.2(4) yes
C4 C5 H51 120.3 no
C6 C5 H51 118.5 no
C5 C6 C7 119.9(4) yes
C5 C6 H61 120.3 no
C7 C6 H61 119.8 no
C6 C7 C8 119.6(5) yes
C6 C7 H71 119.9 no
C8 C7 H71 120.5 no
C7 C8 C9 120.0(4) yes
C7 C8 H81 120.5 no
C9 C8 H81 119.5 no
C4 C9 C8 120.7(4) yes
C4 C9 H91 119.6 no
C8 C9 H91 119.7 no
P2 C10 C11 115.0(3) yes
P2 C10 C39 123.1(3) yes
C11 C10 C39 121.6(4) yes
C10 C11 C1 121.1(3) yes
C10 C11 C36 117.3(4) yes
C1 C11 C36 121.6(4) yes
Co1 C1 C11 109.0(2) yes
Co1 C1 P4 111.75(19) yes
C11 C1 P4 107.3(3) yes
Co1 C1 C17 110.4(3) yes
C11 C1 C17 108.5(3) yes
P4 C1 C17 109.8(3) yes
C1 P4 C14 113.82(19) yes
C1 P4 C15 114.1(2) yes
C14 P4 C15 106.3(2) yes
C1 P4 C16 113.20(19) yes
C14 P4 C16 101.7(2) yes
C15 P4 C16 106.7(2) yes
P4 C14 H142 108.5 no
P4 C14 H141 110.2 no
H142 C14 H141 110.1 no
P4 C14 H143 109.3 no
H142 C14 H143 108.6 no
H141 C14 H143 110.1 no
P4 C15 H153 110.8 no
P4 C15 H152 111.3 no
H153 C15 H152 108.6 no
P4 C15 H151 110.9 no
H153 C15 H151 107.4 no
H152 C15 H151 107.6 no
P4 C16 H163 109.3 no
P4 C16 H162 111.4 no
H163 C16 H162 108.8 no
P4 C16 H161 109.8 no
H163 C16 H161 109.0 no
H162 C16 H161 108.6 no
C1 C17 C18 124.4(4) yes
C1 C17 C22 118.7(4) yes
C18 C17 C22 116.4(4) yes
C17 C18 C19 122.0(4) yes
C17 C18 H181 118.8 no
C19 C18 H181 119.2 no
C18 C19 C20 119.8(4) yes
C18 C19 H191 119.3 no
C20 C19 H191 121.0 no
C19 C20 C21 119.9(4) yes
C19 C20 H201 119.0 no
C21 C20 H201 121.1 no
C20 C21 C22 120.3(4) yes
C20 C21 H211 120.7 no
C22 C21 H211 119.0 no
C21 C22 C17 121.6(4) yes
C21 C22 P1 122.5(3) yes
C17 C22 P1 115.8(3) yes
C22 P1 Co1 101.32(14) yes
C22 P1 C24 102.31(18) yes
Co1 P1 C24 126.41(14) yes
C22 P1 C30 100.88(19) yes
Co1 P1 C30 116.57(14) yes
C24 P1 C30 105.08(19) yes
P1 C24 C25 120.3(3) yes
P1 C24 C29 121.4(3) yes
C25 C24 C29 118.3(4) yes
C24 C25 C26 120.1(4) yes
C24 C25 H251 120.5 no
C26 C25 H251 119.4 no
C25 C26 C27 120.7(4) yes
C25 C26 H261 118.8 no
C27 C26 H261 120.5 no
C26 C27 C28 120.0(4) yes
C26 C27 H271 120.0 no
C28 C27 H271 119.9 no
C27 C28 C29 120.1(4) yes
C27 C28 H281 120.7 no
C29 C28 H281 119.2 no
C24 C29 C28 120.8(4) yes
C24 C29 H291 119.2 no
C28 C29 H291 120.0 no
P1 C30 C31 115.9(3) yes
P1 C30 C35 125.9(3) yes
C31 C30 C35 118.1(4) yes
C30 C31 C32 120.6(4) yes
C30 C31 H311 119.6 no
C32 C31 H311 119.7 no
C31 C32 C33 120.9(4) yes
C31 C32 H321 119.6 no
C33 C32 H321 119.5 no
C32 C33 C34 118.6(4) yes
C32 C33 H331 121.1 no
C34 C33 H331 120.3 no
C33 C34 C35 121.3(4) yes
C33 C34 H341 118.4 no
C35 C34 H341 120.3 no
C30 C35 C34 120.5(4) yes
C30 C35 H351 119.9 no
C34 C35 H351 119.6 no
C11 C36 C37 121.5(4) yes
C11 C36 H361 119.2 no
C37 C36 H361 119.2 no
C36 C37 C38 120.3(4) yes
C36 C37 H371 120.2 no
C38 C37 H371 119.6 no
C37 C38 C39 119.8(4) yes
C37 C38 H381 120.3 no
C39 C38 H381 119.8 no
C10 C39 C38 119.5(4) yes
C10 C39 H391 120.3 no
C38 C39 H391 120.2 no
P2 C40 C41 120.0(3) yes
P2 C40 C45 121.0(3) yes
C41 C40 C45 118.9(4) yes
C40 C41 C42 120.7(4) yes
C40 C41 H411 119.2 no
C42 C41 H411 120.1 no
C41 C42 C43 119.0(4) yes
C41 C42 H421 120.3 no
C43 C42 H421 120.6 no
C42 C43 C44 121.0(4) yes
C42 C43 H431 119.3 no
C44 C43 H431 119.7 no
C43 C44 C45 120.3(4) yes
C43 C44 H441 119.5 no
C45 C44 H441 120.3 no
C40 C45 C44 120.1(4) yes
C40 C45 H451 120.4 no
C44 C45 H451 119.5 no
Co1 P3 C47 118.15(15) yes
Co1 P3 C48 117.17(15) yes
C47 P3 C48 99.9(2) yes
Co1 P3 C49 117.07(15) yes
C47 P3 C49 101.4(2) yes
C48 P3 C49 99.9(2) yes
P3 C47 H473 110.6 no
P3 C47 H472 108.9 no
H473 C47 H472 109.5 no
P3 C47 H471 109.8 no
H473 C47 H471 109.3 no
H472 C47 H471 108.8 no
P3 C48 H483 109.9 no
P3 C48 H482 110.3 no
H483 C48 H482 108.7 no
P3 C48 H481 109.2 no
H483 C48 H481 109.4 no
H482 C48 H481 109.2 no
P3 C49 H491 112.3 no
P3 C49 H493 112.0 no
H491 C49 H493 108.3 no
P3 C49 H492 108.8 no
H491 C49 H492 107.4 no
H493 C49 H492 107.8 no
F50 C51 F52 105.3(3) yes
F50 C51 F53 106.6(3) yes
F52 C51 F53 106.4(4) yes
F50 C51 C54 112.5(4) yes
F52 C51 C54 111.8(3) yes
F53 C51 C54 113.8(3) yes
C51 C54 C55 118.4(4) yes
C51 C54 C59 121.0(4) yes
C55 C54 C59 120.6(4) yes
C54 C55 C56 122.8(4) yes
C54 C55 H551 118.3 no
C56 C55 H551 118.9 no
C55 C56 C57 115.0(4) yes
C55 C56 B1 122.1(4) yes
C57 C56 B1 122.3(4) yes
C56 C57 C58 122.8(4) yes
C56 C57 H571 119.5 no
C58 C57 H571 117.7 no
C57 C58 C59 120.7(4) yes
C57 C58 C60 121.0(4) yes
C59 C58 C60 118.2(4) yes
C54 C59 C58 118.0(4) yes
C54 C59 H591 120.4 no
C58 C59 H591 121.6 no
C58 C60 F61 113.7(4) yes
C58 C60 F62 111.4(4) yes
F61 C60 F62 103.0(4) yes
C58 C60 F63 113.5(4) yes
F61 C60 F63 108.4(4) yes
F62 C60 F63 106.2(5) yes
C56 B1 C65 114.2(4) yes
C56 B1 C79 103.4(3) yes
C65 B1 C79 111.7(3) yes
C56 B1 C93 112.7(3) yes
C65 B1 C93 106.2(3) yes
C79 B1 C93 108.6(3) yes
B1 C65 C66 125.4(4) yes
B1 C65 C74 119.1(4) yes
C66 C65 C74 115.5(4) yes
C65 C66 C67 122.0(4) yes
C65 C66 H661 119.7 no
C67 C66 H661 118.3 no
C66 C67 C68 121.3(4) yes
C66 C67 C72 120.7(4) yes
C68 C67 C72 118.0(4) yes
C67 C68 F69 114.3(4) yes
C67 C68 F70 112.0(4) yes
F69 C68 F70 106.6(4) yes
C67 C68 F71 112.0(4) yes
F69 C68 F71 106.2(4) yes
F70 C68 F71 105.2(3) yes
C67 C72 C73 118.4(4) yes
C67 C72 H721 121.6 no
C73 C72 H721 120.0 no
C72 C73 C74 120.3(4) yes
C72 C73 C75 120.3(4) yes
C74 C73 C75 119.4(4) yes
C73 C74 C65 123.0(4) yes
C73 C74 H741 118.8 no
C65 C74 H741 118.2 no
C73 C75 F76 113.7(4) yes
C73 C75 F77 112.0(4) yes
F76 C75 F77 105.4(4) yes
C73 C75 F78 112.5(4) yes
F76 C75 F78 107.2(4) yes
F77 C75 F78 105.6(4) yes
B1 C79 C80 119.0(3) yes
B1 C79 C84 125.4(4) yes
C80 C79 C84 115.6(4) yes
C79 C80 C81 123.0(4) yes
C79 C80 H801 118.4 no
C81 C80 H801 118.6 no
C80 C81 C82 120.3(4) yes
C80 C81 C89 119.4(4) yes
C82 C81 C89 120.2(4) yes
C81 C82 C83 118.1(4) yes
C81 C82 H821 121.4 no
C83 C82 H821 120.5 no
C82 C83 C84 121.3(4) yes
C82 C83 C85 120.7(4) yes
C84 C83 C85 118.0(4) yes
C83 C84 C79 121.7(4) yes
C83 C84 H841 118.9 no
C79 C84 H841 119.3 no
C83 C85 F86 112.3(4) yes
C83 C85 F87 112.2(4) yes
F86 C85 F87 106.2(4) yes
C83 C85 F88 112.9(4) yes
F86 C85 F88 106.2(4) yes
F87 C85 F88 106.4(4) yes
C81 C89 F90 113.4(4) yes
C81 C89 F91 111.2(5) yes
F90 C89 F91 103.2(4) yes
C81 C89 F92 114.4(4) yes
F90 C89 F92 108.2(5) yes
F91 C89 F92 105.5(5) yes
B1 C93 C94 122.9(4) yes
B1 C93 C98 121.5(4) yes
C94 C93 C98 115.6(4) yes
C93 C94 C95 122.2(4) yes
C93 C94 H941 119.1 no
C95 C94 H941 118.7 no
C94 C95 C96 120.8(4) yes
C94 C95 C103 117.9(4) yes
C96 C95 C103 121.3(4) yes
C95 C96 C97 117.7(4) yes
C95 C96 H961 121.4 no
C97 C96 H961 120.8 no
C96 C97 C98 121.0(4) yes
C96 C97 C99 121.3(4) yes
C98 C97 C99 117.7(4) yes
C93 C98 C97 122.6(4) yes
C93 C98 H981 119.3 no
C97 C98 H981 118.0 no
C97 C99 F100 112.4(4) yes
C97 C99 F101 111.5(4) yes
F100 C99 F101 105.0(4) yes
C97 C99 F102 113.8(4) yes
F100 C99 F102 108.0(4) yes
F101 C99 F102 105.5(4) yes
C95 C103 F104 112.5(3) yes
C95 C103 F105 111.3(4) yes
F104 C103 F105 105.7(4) yes
C95 C103 F106 113.5(4) yes
F104 C103 F106 107.0(3) yes
F105 C103 F106 106.3(3) yes

loop_
_geom_bond_atom_site_label_1
_geom_bond_atom_site_label_2
_geom_bond_distance
_geom_bond_publ_flag
Br1 Co1 2.4230(7) yes
Co1 P2 2.2296(12) yes
Co1 C1 2.195(4) yes
Co1 P1 2.2726(13) yes
Co1 P3 2.2732(12) yes
P2 C4 1.851(5) yes
P2 C10 1.823(4) yes
P2 C40 1.827(4) yes
C4 C5 1.397(6) yes
C4 C9 1.394(6) yes
C5 C6 1.387(7) yes
C5 H51 0.962 no
C6 C7 1.393(7) yes
C6 H61 0.959 no
C7 C8 1.398(7) yes
C7 H71 0.965 no
C8 C9 1.393(7) yes
C8 H81 0.968 no
C9 H91 0.956 no
C10 C11 1.396(5) yes
C10 C39 1.411(5) yes
C11 C1 1.561(5) yes
C11 C36 1.413(5) yes
C1 P4 1.844(4) yes
C1 C17 1.529(6) yes
P4 C14 1.794(5) yes
P4 C15 1.811(4) yes
P4 C16 1.822(5) yes
C14 H142 0.963 no
C14 H141 0.970 no
C14 H143 0.977 no
C15 H153 0.966 no
C15 H152 0.957 no
C15 H151 0.964 no
C16 H163 0.972 no
C16 H162 0.963 no
C16 H161 0.980 no
C17 C18 1.414(6) yes
C17 C22 1.403(6) yes
C18 C19 1.396(6) yes
C18 H181 0.962 no
C19 C20 1.390(6) yes
C19 H191 0.960 no
C20 C21 1.377(6) yes
C20 H201 0.951 no
C21 C22 1.406(6) yes
C21 H211 0.956 no
C22 P1 1.823(4) yes
P1 C24 1.844(4) yes
P1 C30 1.841(4) yes
C24 C25 1.405(6) yes
C24 C29 1.406(6) yes
C25 C26 1.400(6) yes
C25 H251 0.960 no
C26 C27 1.385(6) yes
C26 H261 0.948 no
C27 C28 1.380(6) yes
C27 H271 0.951 no
C28 C29 1.400(6) yes
C28 H281 0.955 no
C29 H291 0.957 no
C30 C31 1.415(6) yes
C30 C35 1.402(6) yes
C31 C32 1.390(6) yes
C31 H311 0.960 no
C32 C33 1.397(7) yes
C32 H321 0.952 no
C33 C34 1.391(6) yes
C33 H331 0.970 no
C34 C35 1.393(6) yes
C34 H341 0.962 no
C35 H351 0.960 no
C36 C37 1.385(6) yes
C36 H361 0.949 no
C37 C38 1.393(6) yes
C37 H371 0.949 no
C38 C39 1.391(6) yes
C38 H381 0.953 no
C39 H391 0.970 no
C40 C41 1.410(6) yes
C40 C45 1.400(6) yes
C41 C42 1.396(6) yes
C41 H411 0.957 no
C42 C43 1.391(7) yes
C42 H421 0.965 no
C43 C44 1.380(7) yes
C43 H431 0.960 no
C44 C45 1.392(6) yes
C44 H441 0.955 no
C45 H451 0.961 no
P3 C47 1.829(4) yes
P3 C48 1.824(5) yes
P3 C49 1.827(5) yes
C47 H473 0.962 no
C47 H472 0.968 no
C47 H471 0.970 no
C48 H483 0.959 no
C48 H482 0.973 no
C48 H481 0.956 no
C49 H491 0.968 no
C49 H493 0.984 no
C49 H492 0.976 no
F50 C51 1.349(5) yes
C51 F52 1.359(5) yes
C51 F53 1.350(5) yes
C51 C54 1.491(6) yes
C54 C55 1.399(6) yes
C54 C59 1.397(6) yes
C55 C56 1.402(6) yes
C55 H551 0.957 no
C56 C57 1.413(5) yes
C56 B1 1.652(7) yes
C57 C58 1.392(6) yes
C57 H571 0.949 no
C58 C59 1.392(6) yes
C58 C60 1.497(6) yes
C59 H591 0.960 no
C60 F61 1.330(6) yes
C60 F62 1.369(7) yes
C60 F63 1.293(6) yes
B1 C65 1.650(6) yes
B1 C79 1.651(6) yes
B1 C93 1.650(6) yes
C65 C66 1.412(6) yes
C65 C74 1.399(6) yes
C66 C67 1.404(5) yes
C66 H661 0.949 no
C67 C68 1.501(6) yes
C67 C72 1.396(6) yes
C68 F69 1.337(5) yes
C68 F70 1.344(5) yes
C68 F71 1.351(5) yes
C72 C73 1.390(6) yes
C72 H721 0.954 no
C73 C74 1.403(6) yes
C73 C75 1.496(6) yes
C74 H741 0.965 no
C75 F76 1.335(5) yes
C75 F77 1.346(6) yes
C75 F78 1.351(5) yes
C79 C80 1.414(5) yes
C79 C84 1.400(6) yes
C80 C81 1.385(6) yes
C80 H801 0.967 no
C81 C82 1.400(6) yes
C81 C89 1.495(6) yes
C82 C83 1.384(6) yes
C82 H821 0.943 no
C83 C84 1.406(6) yes
C83 C85 1.503(6) yes
C84 H841 0.953 no
C85 F86 1.352(5) yes
C85 F87 1.349(5) yes
C85 F88 1.342(5) yes
C89 F90 1.328(6) yes
C89 F91 1.364(7) yes
C89 F92 1.300(6) yes
C93 C94 1.407(6) yes
C93 C98 1.401(6) yes
C94 C95 1.400(6) yes
C94 H941 0.957 no
C95 C96 1.400(6) yes
C95 C103 1.499(6) yes
C96 C97 1.392(6) yes
C96 H961 0.960 no
C97 C98 1.395(6) yes
C97 C99 1.507(6) yes
C98 H981 0.954 no
C99 F100 1.337(5) yes
C99 F101 1.364(5) yes
C99 F102 1.329(5) yes
C103 F104 1.351(5) yes
C103 F105 1.356(5) yes
C103 F106 1.345(5) yes

loop_
_geom_hbond_atom_site_label_D
_geom_hbond_atom_site_label_H
_geom_hbond_atom_site_label_A
_geom_hbond_angle_DHA
_geom_hbond_distance_DH
_geom_hbond_distance_HA
_geom_hbond_distance_DA
_geom_hbond_publ_flag
C35 H351 C29 134 0.96 2.50 3.237(6) yes
C36 H361 C18 130 0.95 2.49 3.184(6) yes
C47 H473 C40 144 0.96 2.60 3.418(6) yes
